data_7115307
loop_
_publ_author_name
'Hang Zhang'
'Bo Wang'
'Kang Wang'
'Guojun Xie'
'Changkun Li'
'Yan Zhang'
'Jianbo Wang'

_publ_section_title
;
 Pd-Catalyzed ring-opening cross-coupling of cyclopropenes with aryl
 iodides
;
_journal_name_full Chem.Commun.
_journal_page_first 8050
_journal_paper_doi 10.1039/C4cc03651D
_journal_volume 50
_journal_year 2014
_chemical_formula_moiety 'C26 H28'
_chemical_formula_sum 'C26 H28'
_chemical_formula_weight 340.48
_chemical_name_systematic
;
 ?
;
_space_group_crystal_system monoclinic
_space_group_IT_number 14
_space_group_name_Hall '-P 2yn'
_space_group_name_H-M_alt 'P 1 21/n 1'
_symmetry_space_group_name_Hall '-P 2yn'
_symmetry_space_group_name_H-M 'P 1 21/n 1'
_atom_sites_solution_hydrogens geom
_atom_sites_solution_primary iterative
_audit_creation_date 2014-05-15
_audit_creation_method
;
  Olex2 1.2
  (compiled Apr 23 2013 17:54:37, GUI svn.r4466)
;
_cell_angle_alpha 90
_cell_angle_beta 91.320(4)
_cell_angle_gamma 90
_cell_formula_units_Z 8
_cell_length_a 9.9322(4)
_cell_length_b 8.9850(3)
_cell_length_c 43.0557(19)
_cell_measurement_temperature 180(2)
_cell_volume 3841.3(3)
_computing_molecular_graphics
;
O. V. Dolomanov, L. J. Bourhis, R. J. Gildea, J. A. K. Howard and H. Puschmann,
OLEX2: a complete structure solution, refinement and analysis program.
J. Appl. Cryst. (2009). 42, 339-341.
;
_computing_publication_material
;
O. V. Dolomanov, L. J. Bourhis, R. J. Gildea, J. A. K. Howard and H. Puschmann,
OLEX2: a complete structure solution, refinement and analysis program.
J. Appl. Cryst. (2009). 42, 339-341.
;
_computing_structure_refinement
;
XL, G.M. Sheldrick, Acta Cryst.
(2008). A64, 112-122
;
_computing_structure_solution 'SUPERFLIP, J. Appl. Cryst. (2007) 40, 786-790'
_diffrn_ambient_temperature 180.15
_diffrn_measured_fraction_theta_full 0.997
_diffrn_measured_fraction_theta_max 0.996
_diffrn_radiation_type MoK\a
_diffrn_radiation_wavelength 0.71073
_diffrn_reflns_av_R_equivalents 0.0296
_diffrn_reflns_av_unetI/netI 0.0327
_diffrn_reflns_Laue_measured_fraction_full 0.997
_diffrn_reflns_Laue_measured_fraction_max 0.996
_diffrn_reflns_limit_h_max 12
_diffrn_reflns_limit_h_min -12
_diffrn_reflns_limit_k_max 11
_diffrn_reflns_limit_k_min -11
_diffrn_reflns_limit_l_max 39
_diffrn_reflns_limit_l_min -53
_diffrn_reflns_number 22622
_diffrn_reflns_point_group_measured_fraction_full 0.997
_diffrn_reflns_point_group_measured_fraction_max 0.996
_diffrn_reflns_theta_full 25.242
_diffrn_reflns_theta_max 26.022
_diffrn_reflns_theta_min 3.101
_exptl_absorpt_coefficient_mu 0.066
_exptl_absorpt_correction_T_max 0.993
_exptl_absorpt_correction_T_min 0.987
_exptl_absorpt_correction_type multi-scan
_exptl_crystal_density_diffrn 1.177
_exptl_crystal_F_000 1472
_exptl_crystal_size_max 0.2
_exptl_crystal_size_mid 0.1
_exptl_crystal_size_min 0.1
_refine_diff_density_max 0.194
_refine_diff_density_min -0.208
_refine_diff_density_rms 0.034
_refine_ls_extinction_coef 0.0046(3)
_refine_ls_extinction_expression Fc^*^=kFc[1+0.001xFc^2^\l^3^/sin(2\q)]^-1/4^
_refine_ls_extinction_method SHELXL
_refine_ls_goodness_of_fit_ref 1.063
_refine_ls_hydrogen_treatment constr
_refine_ls_matrix_type full
_refine_ls_number_parameters 470
_refine_ls_number_reflns 7540
_refine_ls_number_restraints 0
_refine_ls_restrained_S_all 1.063
_refine_ls_R_factor_all 0.0681
_refine_ls_R_factor_gt 0.0513
_refine_ls_shift/su_max 0.001
_refine_ls_shift/su_mean 0.000
_refine_ls_structure_factor_coef Fsqd
_refine_ls_weighting_details 'w=1/[\s^2^(Fo^2^)+(0.0394P)^2^+1.2667P] where P=(Fo^2^+2Fc^2^)/3'
_refine_ls_weighting_scheme calc
_refine_ls_wR_factor_gt 0.1123
_refine_ls_wR_factor_ref 0.1210
_reflns_Friedel_coverage 0.000
_reflns_number_gt 5877
_reflns_number_total 7540
_reflns_threshold_expression 'I > 2\s(I)'
_cod_data_source_file c4cc03651d2.cif
_cod_data_source_block exp_2393
_cod_database_code 7115307
_olex2_refinement_description
;
1. Fixed Uiso
 At 1.2 times of:
  All C(H) groups, All C(H,H) groups
2.a Ternary CH refined with riding coordinates:
 C1(H1), C4(H4), C9(H9), C27(H27), C29(H29), C34(H34)
2.b Secondary CH2 refined with riding coordinates:
 C2(H2A,H2B), C5(H5A,H5B), C6(H6A,H6B), C7(H7A,H7B), C8(H8A,H8B), C10(H10A,
 H10B), C28(H28A,H28B), C30(H30A,H30B), C32(H32A,H32B), C33(H33A,H33B),
 C35(H35A,H35B), C36(H36A,H36B)
2.c Aromatic/amide H refined with riding coordinates:
 C12(H12), C13(H13), C16(H16), C17(H17), C19(H19), C20(H20), C22(H22),
 C23(H23), C24(H24), C25(H25), C26(H26), C38(H38), C39(H39), C42(H42), C43(H43),
  C45(H45), C46(H46), C48(H48), C49(H49), C50(H50), C51(H51), C52(H52)
2.d X=CH2 refined with riding coordinates:
 C14(H14A,H14B), C40(H40A,H40B)
;
_shelx_estimated_absorpt_t_max 0.993
_shelx_estimated_absorpt_t_min 0.987
_shelx_space_group_comment
;
The symmetry employed for this shelxl refinement is uniquely defined
by the following loop, which should always be used as a source of
symmetry information in preference to the above space-group names.
They are only intended as comments.
;
_shelxl_version_number 2013-3

loop_
_space_group_symop_operation_xyz
'x, y, z'
'-x+1/2, y+1/2, -z+1/2'
'-x, -y, -z'
'x-1/2, -y-1/2, z-1/2'

loop_
_atom_site_label
_atom_site_type_symbol
_atom_site_fract_x
_atom_site_fract_y
_atom_site_fract_z
_atom_site_U_iso_or_equiv
_atom_site_adp_type
_atom_site_occupancy
_atom_site_site_symmetry_order
_atom_site_calc_flag
_atom_site_refinement_flags_posn
_atom_site_refinement_flags_adp
C1 C 0.3837(2) -0.0907(2) 0.06416(5) 0.0543(5) Uani 1 1 d . .
H1 H 0.4685 -0.1488 0.0678 0.065 Uiso 1 1 calc R U
C2 C 0.13619(16) 0.03921(19) 0.08692(4) 0.0404(4) Uani 1 1 d . .
H2A H 0.1416 0.0089 0.1090 0.049 Uiso 1 1 calc R U
H2B H 0.0516 0.0959 0.0835 0.049 Uiso 1 1 calc R U
C3 C 0.25727(15) 0.13870(17) 0.07946(3) 0.0309(3) Uani 1 1 d . .
C4 C 0.1346(2) -0.0988(2) 0.06633(4) 0.0513(5) Uani 1 1 d . .
H4 H 0.0557 -0.1622 0.0716 0.062 Uiso 1 1 calc R U
C5 C 0.2467(2) 0.1811(2) 0.04500(4) 0.0454(4) Uani 1 1 d . .
H5A H 0.1637 0.2398 0.0411 0.055 Uiso 1 1 calc R U
H5B H 0.3247 0.2439 0.0396 0.055 Uiso 1 1 calc R U
C6 C 0.38585(16) 0.04672(19) 0.08473(4) 0.0409(4) Uani 1 1 d . .
H6A H 0.4654 0.1083 0.0800 0.049 Uiso 1 1 calc R U
H6B H 0.3933 0.0162 0.1068 0.049 Uiso 1 1 calc R U
C7 C 0.2634(2) -0.1871(2) 0.07185(5) 0.0612(6) Uani 1 1 d . .
H7A H 0.2700 -0.2191 0.0938 0.073 Uiso 1 1 calc R U
H7B H 0.2623 -0.2771 0.0586 0.073 Uiso 1 1 calc R U
C8 C 0.1228(2) -0.0533(2) 0.03235(4) 0.0613(6) Uani 1 1 d . .
H8A H 0.0386 0.0036 0.0286 0.074 Uiso 1 1 calc R U
H8B H 0.1201 -0.1430 0.0190 0.074 Uiso 1 1 calc R U
C9 C 0.2439(2) 0.0422(2) 0.02451(4) 0.0552(5) Uani 1 1 d . .
H9 H 0.2373 0.0726 0.0022 0.066 Uiso 1 1 calc R U
C10 C 0.3733(2) -0.0449(2) 0.03022(5) 0.0622(6) Uani 1 1 d . .
H10A H 0.3736 -0.1345 0.0168 0.075 Uiso 1 1 calc R U
H10B H 0.4517 0.0174 0.0249 0.075 Uiso 1 1 calc R U
C11 C 0.26334(15) 0.27290(18) 0.10083(4) 0.0349(4) Uani 1 1 d . .
C12 C 0.27517(16) 0.24290(18) 0.13444(4) 0.0376(4) Uani 1 1 d . .
H12 H 0.2216 0.1650 0.1425 0.045 Uiso 1 1 calc R U
C13 C 0.35461(16) 0.31603(19) 0.15431(4) 0.0394(4) Uani 1 1 d . .
H13 H 0.4106 0.3904 0.1457 0.047 Uiso 1 1 calc R U
C14 C 0.26202(19) 0.41279(19) 0.09070(4) 0.0483(5) Uani 1 1 d . .
H14A H 0.2687 0.4927 0.1051 0.058 Uiso 1 1 calc R U
H14B H 0.2544 0.4328 0.0691 0.058 Uiso 1 1 calc R U
C15 C 0.39388(15) 0.26761(17) 0.25339(4) 0.0327(4) Uani 1 1 d . .
C16 C 0.47348(16) 0.36504(18) 0.23670(4) 0.0385(4) Uani 1 1 d . .
H16 H 0.5390 0.4236 0.2475 0.046 Uiso 1 1 calc R U
C17 C 0.45962(16) 0.37868(18) 0.20493(4) 0.0397(4) Uani 1 1 d . .
H17 H 0.5156 0.4468 0.1944 0.048 Uiso 1 1 calc R U
C18 C 0.36628(16) 0.29567(18) 0.18801(4) 0.0360(4) Uani 1 1 d . .
C19 C 0.28639(17) 0.1973(2) 0.20451(4) 0.0433(4) Uani 1 1 d . .
H19 H 0.2213 0.1386 0.1936 0.052 Uiso 1 1 calc R U
C20 C 0.29980(17) 0.1836(2) 0.23632(4) 0.0412(4) Uani 1 1 d . .
H20 H 0.2438 0.1155 0.2469 0.049 Uiso 1 1 calc R U
C21 C 0.41014(14) 0.25411(18) 0.28755(4) 0.0336(4) Uani 1 1 d . .
C22 C 0.46172(15) 0.37207(19) 0.30520(4) 0.0392(4) Uani 1 1 d . .
H22 H 0.4838 0.4629 0.2952 0.047 Uiso 1 1 calc R U
C23 C 0.48127(17) 0.3590(2) 0.33701(4) 0.0467(5) Uani 1 1 d . .
H23 H 0.5170 0.4404 0.3486 0.056 Uiso 1 1 calc R U
C24 C 0.44911(17) 0.2284(2) 0.35192(4) 0.0492(5) Uani 1 1 d . .
H24 H 0.4628 0.2194 0.3737 0.059 Uiso 1 1 calc R U
C25 C 0.39697(18) 0.1111(2) 0.33497(4) 0.0470(4) Uani 1 1 d . .
H25 H 0.3744 0.0210 0.3452 0.056 Uiso 1 1 calc R U
C26 C 0.37719(16) 0.12349(19) 0.30312(4) 0.0402(4) Uani 1 1 d . .
H26 H 0.3406 0.0418 0.2917 0.048 Uiso 1 1 calc R U
C27 C 0.8478(2) 1.0848(2) 0.43105(4) 0.0577(6) Uani 1 1 d . .
H27 H 0.9117 1.1579 0.4219 0.069 Uiso 1 1 calc R U
C28 C 0.9000(2) 1.0386(3) 0.46314(5) 0.0596(6) Uani 1 1 d . .
H28A H 0.9899 0.9920 0.4615 0.071 Uiso 1 1 calc R U
H28B H 0.9088 1.1271 0.4767 0.071 Uiso 1 1 calc R U
C29 C 0.80222(18) 0.9286(2) 0.47703(4) 0.0478(5) Uani 1 1 d . .
H29 H 0.8362 0.8977 0.4981 0.057 Uiso 1 1 calc R U
C30 C 0.78957(17) 0.7915(2) 0.45616(4) 0.0429(4) Uani 1 1 d . .
H30A H 0.7261 0.7199 0.4654 0.051 Uiso 1 1 calc R U
H30B H 0.8784 0.7423 0.4548 0.051 Uiso 1 1 calc R U
C31 C 0.73903(15) 0.83419(17) 0.42351(4) 0.0326(4) Uani 1 1 d . .
C32 C 0.83750(18) 0.9473(2) 0.41010(4) 0.0454(4) Uani 1 1 d . .
H32A H 0.9275 0.9010 0.4084 0.055 Uiso 1 1 calc R U
H32B H 0.8060 0.9773 0.3890 0.055 Uiso 1 1 calc R U
C33 C 0.7097(2) 1.1570(2) 0.43377(5) 0.0619(6) Uani 1 1 d . .
H33A H 0.7169 1.2467 0.4470 0.074 Uiso 1 1 calc R U
H33B H 0.6758 1.1878 0.4130 0.074 Uiso 1 1 calc R U
C34 C 0.61279(19) 1.0471(2) 0.44784(4) 0.0495(5) Uani 1 1 d . .
H34 H 0.5222 1.0945 0.4496 0.059 Uiso 1 1 calc R U
C35 C 0.60147(16) 0.91016(19) 0.42681(4) 0.0430(4) Uani 1 1 d . .
H35A H 0.5665 0.9405 0.4060 0.052 Uiso 1 1 calc R U
H35B H 0.5369 0.8387 0.4357 0.052 Uiso 1 1 calc R U
C36 C 0.66480(19) 1.0014(2) 0.47985(4) 0.0497(5) Uani 1 1 d . .
H36A H 0.6012 0.9306 0.4893 0.060 Uiso 1 1 calc R U
H36B H 0.6722 1.0899 0.4935 0.060 Uiso 1 1 calc R U
C37 C 0.72710(15) 0.70098(18) 0.40172(4) 0.0358(4) Uani 1 1 d . .
C38 C 0.68945(16) 0.73342(19) 0.36907(4) 0.0394(4) Uani 1 1 d . .
H38 H 0.6208 0.8052 0.3653 0.047 Uiso 1 1 calc R U
C39 C 0.74387(17) 0.67026(19) 0.34455(4) 0.0404(4) Uani 1 1 d . .
H39 H 0.8149 0.6018 0.3487 0.048 Uiso 1 1 calc R U
C40 C 0.74833(18) 0.5612(2) 0.41050(5) 0.0471(4) Uani 1 1 d . .
H40A H 0.7393 0.4828 0.3958 0.056 Uiso 1 1 calc R U
H40B H 0.7726 0.5395 0.4315 0.056 Uiso 1 1 calc R U
C41 C 0.63981(15) 0.72798(17) 0.24780(4) 0.0342(4) Uani 1 1 d . .
C42 C 0.57187(17) 0.8057(2) 0.27065(4) 0.0421(4) Uani 1 1 d . .
H42 H 0.5012 0.8717 0.2646 0.051 Uiso 1 1 calc R U
C43 C 0.60448(17) 0.7893(2) 0.30176(4) 0.0446(4) Uani 1 1 d . .
H43 H 0.5560 0.8442 0.3167 0.054 Uiso 1 1 calc R U
C44 C 0.70707(16) 0.69379(18) 0.31176(4) 0.0367(4) Uani 1 1 d . .
C45 C 0.77560(17) 0.61740(18) 0.28900(4) 0.0399(4) Uani 1 1 d . .
H45 H 0.8470 0.5524 0.2950 0.048 Uiso 1 1 calc R U
C46 C 0.74259(16) 0.63341(18) 0.25780(4) 0.0391(4) Uani 1 1 d . .
H46 H 0.7912 0.5786 0.2429 0.047 Uiso 1 1 calc R U
C47 C 0.60283(16) 0.74391(17) 0.21440(4) 0.0357(4) Uani 1 1 d . .
C48 C 0.69683(17) 0.71645(19) 0.19146(4) 0.0414(4) Uani 1 1 d . .
H48 H 0.7859 0.6879 0.1973 0.050 Uiso 1 1 calc R U
C49 C 0.66209(19) 0.7302(2) 0.16033(4) 0.0491(5) Uani 1 1 d . .
H49 H 0.7273 0.7103 0.1451 0.059 Uiso 1 1 calc R U
C50 C 0.5339(2) 0.7725(2) 0.15124(4) 0.0533(5) Uani 1 1 d . .
H50 H 0.5104 0.7819 0.1298 0.064 Uiso 1 1 calc R U
C51 C 0.43984(19) 0.8010(2) 0.17356(4) 0.0509(5) Uani 1 1 d . .
H51 H 0.3512 0.8304 0.1675 0.061 Uiso 1 1 calc R U
C52 C 0.47405(17) 0.7869(2) 0.20465(4) 0.0436(4) Uani 1 1 d . .
H52 H 0.4082 0.8070 0.2198 0.052 Uiso 1 1 calc R U

loop_
_atom_site_aniso_label
_atom_site_aniso_U_11
_atom_site_aniso_U_22
_atom_site_aniso_U_33
_atom_site_aniso_U_23
_atom_site_aniso_U_13
_atom_site_aniso_U_12
C1 0.0642(13) 0.0418(11) 0.0571(12) -0.0067(9) 0.0053(10) 0.0177(9)
C2 0.0362(9) 0.0469(10) 0.0384(9) 0.0019(8) 0.0049(7) -0.0066(8)
C3 0.0316(8) 0.0311(8) 0.0302(8) 0.0048(7) 0.0043(6) 0.0020(6)
C4 0.0640(12) 0.0505(11) 0.0393(10) 0.0000(9) 0.0007(9) -0.0238(10)
C5 0.0620(11) 0.0406(10) 0.0339(9) 0.0085(8) 0.0055(8) 0.0012(9)
C6 0.0366(9) 0.0408(10) 0.0452(10) -0.0025(8) 0.0020(7) 0.0069(8)
C7 0.1096(18) 0.0296(9) 0.0444(11) -0.0018(9) -0.0010(11) -0.0008(11)
C8 0.0775(14) 0.0644(13) 0.0416(11) -0.0067(10) -0.0114(10) -0.0119(11)
C9 0.0871(15) 0.0518(12) 0.0267(9) 0.0040(8) 0.0050(9) -0.0063(11)
C10 0.0811(15) 0.0550(12) 0.0516(12) -0.0165(10) 0.0283(11) -0.0043(11)
C11 0.0327(8) 0.0340(9) 0.0385(9) 0.0019(7) 0.0080(7) 0.0013(7)
C12 0.0431(9) 0.0326(9) 0.0376(9) -0.0018(7) 0.0092(7) -0.0035(7)
C13 0.0394(9) 0.0372(9) 0.0419(10) 0.0001(8) 0.0095(7) -0.0038(7)
C14 0.0642(12) 0.0334(9) 0.0478(11) 0.0008(8) 0.0083(9) 0.0036(8)
C15 0.0292(8) 0.0291(8) 0.0400(9) -0.0082(7) 0.0050(7) 0.0021(7)
C16 0.0362(9) 0.0346(9) 0.0446(10) -0.0067(8) 0.0016(7) -0.0072(7)
C17 0.0398(9) 0.0336(9) 0.0458(10) -0.0019(8) 0.0064(8) -0.0084(7)
C18 0.0346(8) 0.0326(9) 0.0409(9) -0.0058(7) 0.0064(7) -0.0012(7)
C19 0.0418(9) 0.0495(10) 0.0388(9) -0.0118(8) 0.0051(7) -0.0182(8)
C20 0.0405(9) 0.0441(10) 0.0393(9) -0.0068(8) 0.0095(7) -0.0145(8)
C21 0.0247(7) 0.0360(9) 0.0403(9) -0.0077(7) 0.0055(6) 0.0040(7)
C22 0.0315(8) 0.0407(9) 0.0455(10) -0.0117(8) 0.0039(7) 0.0005(7)
C23 0.0352(9) 0.0581(12) 0.0468(11) -0.0186(9) 0.0024(8) 0.0004(8)
C24 0.0394(10) 0.0703(13) 0.0380(10) -0.0088(10) 0.0032(8) 0.0077(9)
C25 0.0470(10) 0.0516(11) 0.0429(10) 0.0009(9) 0.0115(8) 0.0050(9)
C26 0.0386(9) 0.0391(9) 0.0433(10) -0.0078(8) 0.0083(7) 0.0004(7)
C27 0.0717(14) 0.0564(12) 0.0450(11) -0.0011(9) 0.0022(10) -0.0358(11)
C28 0.0492(11) 0.0771(15) 0.0519(12) -0.0141(11) -0.0094(9) -0.0157(11)
C29 0.0515(11) 0.0581(12) 0.0334(9) 0.0040(9) -0.0051(8) 0.0063(9)
C30 0.0432(10) 0.0476(10) 0.0380(9) 0.0082(8) 0.0018(7) 0.0093(8)
C31 0.0286(8) 0.0347(8) 0.0345(8) 0.0057(7) -0.0017(6) -0.0022(7)
C32 0.0482(10) 0.0515(11) 0.0366(9) 0.0025(8) 0.0026(8) -0.0181(9)
C33 0.1041(18) 0.0340(10) 0.0468(11) -0.0010(9) -0.0144(11) -0.0041(11)
C34 0.0494(11) 0.0411(10) 0.0576(12) -0.0060(9) -0.0074(9) 0.0100(8)
C35 0.0332(9) 0.0391(10) 0.0565(11) -0.0036(8) -0.0062(8) 0.0030(7)
C36 0.0562(11) 0.0475(11) 0.0456(11) -0.0040(9) 0.0066(9) 0.0005(9)
C37 0.0272(8) 0.0353(9) 0.0451(10) 0.0034(7) 0.0011(7) -0.0011(7)
C38 0.0368(9) 0.0348(9) 0.0462(10) -0.0026(8) -0.0060(7) 0.0018(7)
C39 0.0377(9) 0.0335(9) 0.0499(11) 0.0000(8) -0.0031(8) 0.0018(7)
C40 0.0477(10) 0.0383(10) 0.0552(11) 0.0032(9) 0.0010(8) 0.0000(8)
C41 0.0312(8) 0.0275(8) 0.0440(9) -0.0032(7) 0.0037(7) -0.0070(7)
C42 0.0405(9) 0.0415(10) 0.0445(10) -0.0018(8) 0.0028(8) 0.0095(8)
C43 0.0456(10) 0.0448(10) 0.0436(10) -0.0056(8) 0.0046(8) 0.0107(8)
C44 0.0352(8) 0.0299(8) 0.0451(10) -0.0027(7) -0.0003(7) -0.0031(7)
C45 0.0362(9) 0.0315(9) 0.0520(11) -0.0036(8) -0.0011(8) 0.0027(7)
C46 0.0352(9) 0.0331(9) 0.0494(11) -0.0098(8) 0.0044(7) -0.0002(7)
C47 0.0350(9) 0.0271(8) 0.0450(9) -0.0035(7) 0.0046(7) -0.0082(7)
C48 0.0361(9) 0.0413(10) 0.0471(10) -0.0065(8) 0.0052(7) -0.0054(7)
C49 0.0488(11) 0.0548(12) 0.0441(10) -0.0071(9) 0.0105(8) -0.0060(9)
C50 0.0558(12) 0.0613(13) 0.0428(11) 0.0016(9) 0.0022(9) -0.0074(10)
C51 0.0423(10) 0.0595(12) 0.0507(11) 0.0061(10) -0.0016(8) -0.0011(9)
C52 0.0381(9) 0.0469(10) 0.0461(10) 0.0020(8) 0.0067(8) -0.0032(8)

loop_
_atom_type_symbol
_atom_type_description
_atom_type_scat_dispersion_real
_atom_type_scat_dispersion_imag
_atom_type_scat_source
C C 0.0033 0.0016 'International Tables Vol C Tables 4.2.6.8 and 6.1.1.4'
H H 0.0000 0.0000 'International Tables Vol C Tables 4.2.6.8 and 6.1.1.4'

loop_
_geom_angle_atom_site_label_1
_geom_angle_atom_site_label_2
_geom_angle_atom_site_label_3
_geom_angle
C6 C1 H1 109.4
C6 C1 C10 109.91(16)
C7 C1 H1 109.4
C7 C1 C6 109.68(16)
C7 C1 C10 109.13(17)
C10 C1 H1 109.4
H2A C2 H2B 108.1
C3 C2 H2A 109.6
C3 C2 H2B 109.6
C4 C2 H2A 109.6
C4 C2 H2B 109.6
C4 C2 C3 110.42(14)
C5 C3 C2 108.07(13)
C5 C3 C6 108.36(13)
C6 C3 C2 107.95(13)
C11 C3 C2 110.84(13)
C11 C3 C5 112.97(13)
C11 C3 C6 108.51(13)
C2 C4 H4 109.2
C7 C4 C2 109.66(15)
C7 C4 H4 109.2
C7 C4 C8 109.67(17)
C8 C4 C2 109.92(16)
C8 C4 H4 109.2
C3 C5 H5A 109.5
C3 C5 H5B 109.5
H5A C5 H5B 108.1
C9 C5 C3 110.85(14)
C9 C5 H5A 109.5
C9 C5 H5B 109.5
C1 C6 C3 110.56(14)
C1 C6 H6A 109.5
C1 C6 H6B 109.5
C3 C6 H6A 109.5
C3 C6 H6B 109.5
H6A C6 H6B 108.1
C1 C7 C4 109.40(15)
C1 C7 H7A 109.8
C1 C7 H7B 109.8
C4 C7 H7A 109.8
C4 C7 H7B 109.8
H7A C7 H7B 108.2
C4 C8 H8A 109.9
C4 C8 H8B 109.9
C4 C8 C9 108.72(15)
H8A C8 H8B 108.3
C9 C8 H8A 109.9
C9 C8 H8B 109.9
C5 C9 H9 109.4
C8 C9 C5 109.69(16)
C8 C9 H9 109.4
C10 C9 C5 108.82(16)
C10 C9 C8 110.07(17)
C10 C9 H9 109.4
C1 C10 C9 109.47(15)
C1 C10 H10A 109.8
C1 C10 H10B 109.8
C9 C10 H10A 109.8
C9 C10 H10B 109.8
H10A C10 H10B 108.2
C12 C11 C3 116.82(13)
C14 C11 C3 123.52(15)
C14 C11 C12 119.64(16)
C11 C12 H12 117.4
C13 C12 C11 125.17(15)
C13 C12 H12 117.4
C12 C13 H13 116.2
C12 C13 C18 127.61(16)
C18 C13 H13 116.2
C11 C14 H14A 120.0
C11 C14 H14B 120.0
H14A C14 H14B 120.0
C16 C15 C20 116.72(15)
C16 C15 C21 120.95(14)
C20 C15 C21 122.32(14)
C15 C16 H16 119.2
C17 C16 C15 121.61(15)
C17 C16 H16 119.2
C16 C17 H17 119.2
C16 C17 C18 121.69(16)
C18 C17 H17 119.2
C17 C18 C13 119.41(15)
C17 C18 C19 117.11(15)
C19 C18 C13 123.47(15)
C18 C19 H19 119.3
C20 C19 C18 121.36(15)
C20 C19 H19 119.3
C15 C20 H20 119.2
C19 C20 C15 121.50(15)
C19 C20 H20 119.2
C22 C21 C15 120.61(15)
C26 C21 C15 121.66(14)
C26 C21 C22 117.72(15)
C21 C22 H22 119.5
C23 C22 C21 121.07(17)
C23 C22 H22 119.5
C22 C23 H23 119.9
C24 C23 C22 120.29(17)
C24 C23 H23 119.9
C23 C24 H24 120.2
C25 C24 C23 119.57(17)
C25 C24 H24 120.2
C24 C25 H25 119.8
C24 C25 C26 120.40(18)
C26 C25 H25 119.8
C21 C26 H26 119.5
C25 C26 C21 120.95(16)
C25 C26 H26 119.5
C28 C27 H27 109.4
C28 C27 C32 109.32(17)
C28 C27 C33 109.55(17)
C32 C27 H27 109.4
C33 C27 H27 109.4
C33 C27 C32 109.88(15)
C27 C28 H28A 109.9
C27 C28 H28B 109.9
H28A C28 H28B 108.3
C29 C28 C27 109.14(14)
C29 C28 H28A 109.9
C29 C28 H28B 109.9
C28 C29 H29 109.4
C28 C29 C30 109.74(15)
C28 C29 C36 109.57(16)
C30 C29 H29 109.4
C36 C29 H29 109.4
C36 C29 C30 109.38(15)
C29 C30 H30A 109.4
C29 C30 H30B 109.4
C29 C30 C31 111.06(14)
H30A C30 H30B 108.0
C31 C30 H30A 109.4
C31 C30 H30B 109.4
C30 C31 C32 108.26(13)
C30 C31 C35 107.43(13)
C32 C31 C35 108.47(14)
C37 C31 C30 112.84(13)
C37 C31 C32 109.28(13)
C37 C31 C35 110.44(12)
C27 C32 C31 110.35(14)
C27 C32 H32A 109.6
C27 C32 H32B 109.6
C31 C32 H32A 109.6
C31 C32 H32B 109.6
H32A C32 H32B 108.1
C27 C33 H33A 109.8
C27 C33 H33B 109.8
H33A C33 H33B 108.2
C34 C33 C27 109.57(15)
C34 C33 H33A 109.8
C34 C33 H33B 109.8
C33 C34 H34 109.5
C33 C34 C35 109.04(16)
C33 C34 C36 109.46(15)
C35 C34 H34 109.5
C36 C34 H34 109.5
C36 C34 C35 109.80(15)
C31 C35 H35A 109.4
C31 C35 H35B 109.4
C34 C35 C31 111.01(13)
C34 C35 H35A 109.4
C34 C35 H35B 109.4
H35A C35 H35B 108.0
C29 C36 H36A 109.8
C29 C36 H36B 109.8
C34 C36 C29 109.34(15)
C34 C36 H36A 109.8
C34 C36 H36B 109.8
H36A C36 H36B 108.3
C38 C37 C31 116.48(14)
C40 C37 C31 123.94(16)
C40 C37 C38 119.58(16)
C37 C38 H38 117.4
C39 C38 C37 125.13(16)
C39 C38 H38 117.4
C38 C39 H39 116.3
C38 C39 C44 127.48(16)
C44 C39 H39 116.3
C37 C40 H40A 120.0
C37 C40 H40B 120.0
H40A C40 H40B 120.0
C42 C41 C47 121.55(15)
C46 C41 C42 116.87(15)
C46 C41 C47 121.57(15)
C41 C42 H42 119.1
C43 C42 C41 121.72(16)
C43 C42 H42 119.1
C42 C43 H43 119.3
C42 C43 C44 121.34(16)
C44 C43 H43 119.3
C43 C44 C39 123.45(15)
C45 C44 C39 119.58(15)
C45 C44 C43 116.97(16)
C44 C45 H45 119.1
C46 C45 C44 121.70(16)
C46 C45 H45 119.1
C41 C46 H46 119.3
C45 C46 C41 121.39(15)
C45 C46 H46 119.3
C48 C47 C41 120.93(15)
C52 C47 C41 121.65(15)
C52 C47 C48 117.42(16)
C47 C48 H48 119.5
C49 C48 C47 120.93(16)
C49 C48 H48 119.5
C48 C49 H49 119.7
C50 C49 C48 120.60(17)
C50 C49 H49 119.7
C49 C50 H50 120.3
C49 C50 C51 119.31(18)
C51 C50 H50 120.3
C50 C51 H51 119.9
C52 C51 C50 120.24(18)
C52 C51 H51 119.9
C47 C52 H52 119.3
C51 C52 C47 121.49(17)
C51 C52 H52 119.3

loop_
_geom_bond_atom_site_label_1
_geom_bond_atom_site_label_2
_geom_bond_distance
C1 H1 1.0000
C1 C6 1.519(2)
C1 C7 1.518(3)
C1 C10 1.519(3)
C2 H2A 0.9900
C2 H2B 0.9900
C2 C3 1.538(2)
C2 C4 1.524(2)
C3 C5 1.533(2)
C3 C6 1.534(2)
C3 C11 1.517(2)
C4 H4 1.0000
C4 C7 1.519(3)
C4 C8 1.521(2)
C5 H5A 0.9900
C5 H5B 0.9900
C5 C9 1.528(3)
C6 H6A 0.9900
C6 H6B 0.9900
C7 H7A 0.9900
C7 H7B 0.9900
C8 H8A 0.9900
C8 H8B 0.9900
C8 C9 1.522(3)
C9 H9 1.0000
C9 C10 1.521(3)
C10 H10A 0.9900
C10 H10B 0.9900
C11 C12 1.474(2)
C11 C14 1.330(2)
C12 H12 0.9500
C12 C13 1.325(2)
C13 H13 0.9500
C13 C18 1.464(2)
C14 H14A 0.9500
C14 H14B 0.9500
C15 C16 1.391(2)
C15 C20 1.397(2)
C15 C21 1.481(2)
C16 H16 0.9500
C16 C17 1.377(2)
C17 H17 0.9500
C17 C18 1.384(2)
C18 C19 1.393(2)
C19 H19 0.9500
C19 C20 1.378(2)
C20 H20 0.9500
C21 C22 1.395(2)
C21 C26 1.394(2)
C22 H22 0.9500
C22 C23 1.384(2)
C23 H23 0.9500
C23 C24 1.379(3)
C24 H24 0.9500
C24 C25 1.377(3)
C25 H25 0.9500
C25 C26 1.385(2)
C26 H26 0.9500
C27 H27 1.0000
C27 C28 1.522(3)
C27 C32 1.532(3)
C27 C33 1.524(3)
C28 H28A 0.9900
C28 H28B 0.9900
C28 C29 1.518(3)
C29 H29 1.0000
C29 C30 1.528(3)
C29 C36 1.521(3)
C30 H30A 0.9900
C30 H30B 0.9900
C30 C31 1.531(2)
C31 C32 1.532(2)
C31 C35 1.537(2)
C31 C37 1.524(2)
C32 H32A 0.9900
C32 H32B 0.9900
C33 H33A 0.9900
C33 H33B 0.9900
C33 C34 1.515(3)
C34 H34 1.0000
C34 C35 1.530(2)
C34 C36 1.517(2)
C35 H35A 0.9900
C35 H35B 0.9900
C36 H36A 0.9900
C36 H36B 0.9900
C37 C38 1.476(2)
C37 C40 1.327(2)
C38 H38 0.9500
C38 C39 1.324(2)
C39 H39 0.9500
C39 C44 1.465(2)
C40 H40A 0.9500
C40 H40B 0.9500
C41 C42 1.393(2)
C41 C46 1.389(2)
C41 C47 1.483(2)
C42 H42 0.9500
C42 C43 1.379(2)
C43 H43 0.9500
C43 C44 1.393(2)
C44 C45 1.388(2)
C45 H45 0.9500
C45 C46 1.383(2)
C46 H46 0.9500
C47 C48 1.397(2)
C47 C52 1.392(2)
C48 H48 0.9500
C48 C49 1.382(2)
C49 H49 0.9500
C49 C50 1.377(3)
C50 H50 0.9500
C50 C51 1.380(3)
C51 H51 0.9500
C51 C52 1.379(2)
C52 H52 0.9500
